data_4347694
loop_
_publ_author_name
'Sobota, Piotr'
'Utko, J\'ozef'
'Lis, Tadeusz'
'John, \/Lukasz'
'Petrus, Rafa\/l'
'Dr\;ag-Jarz\;abek, Anna'

_publ_section_title
;
 Unexpected Reactions between Ziegler-Natta Catalyst Components and
 Structural Characterization of Resulting Intermediates.
;
_journal_issue 9
_journal_name_full 'Inorganic chemistry'
_journal_page_first 4636
_journal_page_last 4642
_journal_paper_doi 10.1021/acs.inorgchem.6b00489
_journal_volume 55
_journal_year 2016
_chemical_formula_moiety 'C32 H85 Cl3 Mg4 O19 Ti3, 0.5(C2 H6 O)'
_chemical_formula_sum 'C33 H88 Cl3 Mg4 O19.5 Ti3'
_chemical_formula_weight 1144.32
_space_group_crystal_system monoclinic
_space_group_IT_number 15
_space_group_name_Hall '-C 2yc'
_space_group_name_H-M_alt 'C 1 2/c 1'
_atom_sites_solution_hydrogens mixed
_audit_creation_method SHELXL-2014/7
_cell_angle_alpha 90
_cell_angle_beta 101.69(2)
_cell_angle_gamma 90
_cell_formula_units_Z 8
_cell_length_a 20.172(5)
_cell_length_b 19.331(5)
_cell_length_c 29.658(6)
_cell_measurement_reflns_used 9360
_cell_measurement_temperature 80(2)
_cell_measurement_theta_max 27.4981
_cell_measurement_theta_min 2.7292
_cell_volume 11325(5)
_computing_cell_refinement 'CrysAlis PRO (Agilent, 2011)'
_computing_data_collection 'CrysAlis PRO (Agilent, 2011)'
_computing_data_reduction 'CrysAlis PRO (Agilent, 2011)'
_computing_molecular_graphics 'DIAMOND  (Brandenburg, 2007)'
_computing_publication_material 'SHELXL-2014/7 (Sheldrick, 2014)'
_computing_structure_refinement 'SHELXL-2014/7 (Sheldrick, 2014)'
_computing_structure_solution 'SHELXS-2014/7 (Sheldrick, 2014)'
_diffrn_ambient_temperature 80(2)
_diffrn_measured_fraction_theta_full 0.999
_diffrn_measured_fraction_theta_max 0.999
_diffrn_measurement_device_type 'Xcalibur, Ruby'
_diffrn_measurement_method \w
_diffrn_radiation_type MoK\a
_diffrn_radiation_wavelength 0.71073
_diffrn_reflns_av_R_equivalents 0.0306
_diffrn_reflns_av_unetI/netI 0.0486
_diffrn_reflns_Laue_measured_fraction_full 0.999
_diffrn_reflns_Laue_measured_fraction_max 0.999
_diffrn_reflns_limit_h_max 16
_diffrn_reflns_limit_h_min -26
_diffrn_reflns_limit_k_max 25
_diffrn_reflns_limit_k_min -12
_diffrn_reflns_limit_l_max 38
_diffrn_reflns_limit_l_min -38
_diffrn_reflns_number 30478
_diffrn_reflns_point_group_measured_fraction_full 0.999
_diffrn_reflns_point_group_measured_fraction_max 0.999
_diffrn_reflns_theta_full 25.500
_diffrn_reflns_theta_max 27.560
_diffrn_reflns_theta_min 2.735
_diffrn_source 'Enhance (Mo) X-ray Source'
_exptl_absorpt_coefficient_mu 0.660
_exptl_absorpt_correction_T_max 0.909
_exptl_absorpt_correction_T_min 0.851
_exptl_absorpt_correction_type analytical
_exptl_absorpt_process_details
;
CrysAlisPro, Agilent Technologies,
Version 1.171.36.28 (release 01-02-2013 CrysAlis171 .NET)
(compiled Feb  1 2013,16:14:44)
Analytical numeric absorption correction using a multifaceted crystal
model based on expressions derived by R.C. Clark & J.S. Reid.
(Clark, R. C. & Reid, J. S. (1995). Acta Cryst. A51, 887-897)
;
_exptl_crystal_colour colourless
_exptl_crystal_density_diffrn 1.342
_exptl_crystal_description block
_exptl_crystal_F_000 4856
_exptl_crystal_size_max 0.430
_exptl_crystal_size_mid 0.290
_exptl_crystal_size_min 0.220
_refine_diff_density_max 0.588
_refine_diff_density_min -0.424
_refine_diff_density_rms 0.079
_refine_ls_extinction_method none
_refine_ls_goodness_of_fit_ref 1.031
_refine_ls_hydrogen_treatment constr
_refine_ls_matrix_type full
_refine_ls_number_parameters 691
_refine_ls_number_reflns 13070
_refine_ls_number_restraints 7
_refine_ls_restrained_S_all 1.031
_refine_ls_R_factor_all 0.0901
_refine_ls_R_factor_gt 0.0593
_refine_ls_shift/su_max 0.001
_refine_ls_shift/su_mean 0.000
_refine_ls_structure_factor_coef Fsqd
_refine_ls_weighting_details 'w=1/[\s^2^(Fo^2^)+(0.0705P)^2^+27.4732P] where P=(Fo^2^+2Fc^2^)/3'
_refine_ls_weighting_scheme calc
_refine_ls_wR_factor_gt 0.1462
_refine_ls_wR_factor_ref 0.1652
_reflns_Friedel_coverage 0.000
_reflns_number_gt 9264
_reflns_number_total 13070
_reflns_threshold_expression 'I > 2\s(I)'
_cod_data_source_file ic6b00489_si_002.cif
_cod_data_source_block 3x3a
_cod_original_sg_symbol_H-M 'C 2/c'
_cod_original_formula_sum 'C33 H88 Cl3 Mg4 O19.50 Ti3'
_cod_database_code 4347694
_shelx_shelxl_version_number 2014/7
_shelx_space_group_comment
;
The symmetry employed for this shelxl refinement is uniquely defined
by the following loop, which should always be used as a source of
symmetry information in preference to the above space-group names.
They are only intended as comments.
;
_shelx_estimated_absorpt_t_min 0.765
_shelx_estimated_absorpt_t_max 0.868

loop_
_space_group_symop_operation_xyz
'x, y, z'
'-x, y, -z+1/2'
'x+1/2, y+1/2, z'
'-x+1/2, y+1/2, -z+1/2'
'-x, -y, -z'
'x, -y, z-1/2'
'-x+1/2, -y+1/2, -z'
'x+1/2, -y+1/2, z-1/2'

loop_
_atom_site_label
_atom_site_type_symbol
_atom_site_fract_x
_atom_site_fract_y
_atom_site_fract_z
_atom_site_U_iso_or_equiv
_atom_site_adp_type
_atom_site_occupancy
_atom_site_site_symmetry_order
_atom_site_calc_flag
_atom_site_refinement_flags_posn
_atom_site_refinement_flags_adp
_atom_site_refinement_flags_occupancy
_atom_site_disorder_assembly
_atom_site_disorder_group
Ti1 Ti 0.19413(3) 0.43561(3) 0.08410(2) 0.03125(15) Uani 1 1 d . . . . .
Ti2 Ti 0.35651(3) 0.42210(3) 0.10335(2) 0.03304(15) Uani 1 1 d . . . . .
Ti3 Ti 0.27806(3) 0.51065(3) 0.01696(2) 0.03185(15) Uani 1 1 d . . . . .
Mg1 Mg 0.37403(5) 0.58837(6) 0.10391(4) 0.0338(3) Uani 1 1 d . . . . .
Mg2 Mg 0.28525(5) 0.51055(6) 0.17264(4) 0.0321(3) Uani 1 1 d . . . . .
Mg3 Mg 0.20574(5) 0.60306(6) 0.08402(3) 0.0294(2) Uani 1 1 d . . . . .
Cl1 Cl 0.46326(4) 0.67436(5) 0.10973(3) 0.0448(2) Uani 1 1 d . . . . .
Cl2A Cl 0.2950(12) 0.5048(6) 0.2542(3) 0.0479(15) Uani 0.53(6) 1 d . . P A 1
Cl2B Cl 0.2762(9) 0.5140(7) 0.2546(3) 0.0371(18) Uani 0.47(6) 1 d . . P A 2
Cl3 Cl 0.12836(4) 0.70086(5) 0.07324(3) 0.0427(2) Uani 1 1 d . . . . .
Mg4 Mg 0.29891(6) 0.67048(6) 0.16924(4) 0.0348(3) Uani 1 1 d . . . . .
O1 O 0.28084(10) 0.49903(12) 0.08895(7) 0.0283(5) Uani 1 1 d . . . . .
O2 O 0.29472(10) 0.65655(12) 0.09987(7) 0.0320(5) Uani 1 1 d . . . . .
H2 H 0.2970 0.6927 0.0845 0.048 Uiso 1 1 d R U . . .
O3 O 0.36038(11) 0.58408(13) 0.17123(8) 0.0369(5) Uani 1 1 d . . . . .
H3 H 0.4007 0.5743 0.1831 0.055 Uiso 0.5 1 d R U P B 1
C31 C 0.4176(3) 0.5675(5) 0.2117(2) 0.048(2) Uani 0.5 1 d . . P C -2
H31A H 0.4456 0.5302 0.2022 0.057 Uiso 0.5 1 calc R U P C -2
H31B H 0.3976 0.5491 0.2371 0.057 Uiso 0.5 1 calc R U P C -2
C32 C 0.4645(4) 0.6285(5) 0.2304(3) 0.061(2) Uani 0.5 1 d . . P C -2
H32A H 0.4995 0.6126 0.2562 0.091 Uiso 0.5 1 calc R U P C -2
H32B H 0.4860 0.6464 0.2059 0.091 Uiso 0.5 1 calc R U P C -2
H32C H 0.4379 0.6653 0.2409 0.091 Uiso 0.5 1 calc R U P C -2
O4 O 0.22425(10) 0.59536(12) 0.15511(7) 0.0305(5) Uani 1 1 d . . . . .
H4 H 0.1909 0.5995 0.1679 0.046 Uiso 0.5 1 d R U P D 1
C41 C 0.1575(4) 0.5927(5) 0.1698(3) 0.061(2) Uani 0.5 1 d . . P E 2
H41A H 0.1472 0.5438 0.1756 0.073 Uiso 0.5 1 calc R U P E 2
H41B H 0.1220 0.6093 0.1440 0.073 Uiso 0.5 1 calc R U P E 2
C42 C 0.1526(6) 0.6353(8) 0.2132(5) 0.112(5) Uani 0.5 1 d . . P E 2
H42A H 0.1072 0.6302 0.2199 0.168 Uiso 0.5 1 calc R U P E 2
H42B H 0.1863 0.6185 0.2395 0.168 Uiso 0.5 1 calc R U P E 2
H42C H 0.1611 0.6842 0.2078 0.168 Uiso 0.5 1 calc R U P E 2
O5 O 0.20159(11) 0.44163(13) 0.01695(8) 0.0350(5) Uani 1 1 d . . . . .
C51 C 0.1816(3) 0.3875(4) -0.0184(2) 0.0429(18) Uani 0.650(9) 1 d . . P F 1
H51A H 0.1712 0.3445 -0.0031 0.052 Uiso 0.650(9) 1 calc R U P F 1
H51B H 0.2203 0.3779 -0.0333 0.052 Uiso 0.650(9) 1 calc R U P F 1
C52 C 0.1219(3) 0.4065(5) -0.0546(2) 0.055(2) Uani 0.650(9) 1 d . . P F 1
H52A H 0.1114 0.3685 -0.0768 0.082 Uiso 0.650(9) 1 calc R U P F 1
H52B H 0.0829 0.4150 -0.0403 0.082 Uiso 0.650(9) 1 calc R U P F 1
H52C H 0.1320 0.4484 -0.0705 0.082 Uiso 0.650(9) 1 calc R U P F 1
C53 C 0.1483(5) 0.4377(5) -0.0164(3) 0.036(3) Uani 0.350(9) 1 d . . P F 2
H53A H 0.1536 0.4690 -0.0418 0.043 Uiso 0.350(9) 1 calc R U P F 2
H53B H 0.1075 0.4520 -0.0050 0.043 Uiso 0.350(9) 1 calc R U P F 2
C54 C 0.1406(8) 0.3645(8) -0.0333(5) 0.056(4) Uani 0.350(9) 1 d . . P F 2
H54A H 0.1008 0.3609 -0.0583 0.084 Uiso 0.350(9) 1 calc R U P F 2
H54B H 0.1811 0.3508 -0.0447 0.084 Uiso 0.350(9) 1 calc R U P F 2
H54C H 0.1351 0.3338 -0.0080 0.084 Uiso 0.350(9) 1 calc R U P F 2
O6 O 0.14107(10) 0.51960(12) 0.07664(7) 0.0311(5) Uani 1 1 d . . . . .
C61 C 0.0673(5) 0.5200(6) 0.0571(4) 0.052(2) Uani 0.613(10) 1 d D . P G 1
H61A H 0.0539 0.5674 0.0463 0.063 Uiso 0.613(10) 1 calc R U P G 1
H61B H 0.0584 0.4892 0.0299 0.063 Uiso 0.613(10) 1 calc R U P G 1
C62 C 0.0249(4) 0.4985(5) 0.0882(3) 0.079(3) Uani 0.613(10) 1 d D . P G 1
H62A H -0.0227 0.5005 0.0723 0.119 Uiso 0.613(10) 1 calc R U P G 1
H62B H 0.0365 0.4511 0.0984 0.119 Uiso 0.613(10) 1 calc R U P G 1
H62C H 0.0320 0.5295 0.1149 0.119 Uiso 0.613(10) 1 calc R U P G 1
C63 C 0.0737(9) 0.5313(11) 0.0773(5) 0.052(2) Uani 0.387(10) 1 d D . P G 2
H63A H 0.0484 0.4888 0.0661 0.063 Uiso 0.387(10) 1 calc R U P G 2
H63B H 0.0574 0.5683 0.0547 0.063 Uiso 0.387(10) 1 calc R U P G 2
C64 C 0.0557(5) 0.5501(7) 0.1193(4) 0.055(4) Uani 0.387(10) 1 d D . P G 2
H64A H 0.0066 0.5566 0.1144 0.082 Uiso 0.387(10) 1 calc R U P G 2
H64B H 0.0695 0.5134 0.1421 0.082 Uiso 0.387(10) 1 calc R U P G 2
H64C H 0.0785 0.5933 0.1306 0.082 Uiso 0.387(10) 1 calc R U P G 2
O7 O 0.20784(11) 0.44183(12) 0.15040(7) 0.0333(5) Uani 1 1 d . . . . .
C71 C 0.1943(2) 0.3865(2) 0.17915(13) 0.0457(9) Uani 1 1 d . . . . .
H71A H 0.2342 0.3793 0.2043 0.055 Uiso 1 1 calc R U . . .
H71B H 0.1865 0.3433 0.1609 0.055 Uiso 1 1 calc R U . . .
C72 C 0.1335(3) 0.4018(3) 0.19929(17) 0.0730(15) Uani 1 1 d . . . . .
H72A H 0.1254 0.3631 0.2188 0.110 Uiso 1 1 calc R U . . .
H72B H 0.1415 0.4441 0.2178 0.110 Uiso 1 1 calc R U . . .
H72C H 0.0939 0.4082 0.1744 0.110 Uiso 1 1 calc R U . . .
O8 O 0.27040(11) 0.36460(12) 0.09126(8) 0.0358(5) Uani 1 1 d . . . . .
C81 C 0.26556(19) 0.2956(2) 0.07392(14) 0.0468(9) Uani 1 1 d . . . . .
H81A H 0.2991 0.2890 0.0541 0.056 Uiso 1 1 calc R U . . .
H81B H 0.2199 0.2883 0.0547 0.056 Uiso 1 1 calc R U . . .
C82 C 0.2778(3) 0.2440(2) 0.11148(18) 0.0681(13) Uani 1 1 d . . . . .
H82A H 0.2740 0.1973 0.0983 0.102 Uiso 1 1 calc R U . . .
H82B H 0.3233 0.2506 0.1302 0.102 Uiso 1 1 calc R U . . .
H82C H 0.2441 0.2499 0.1308 0.102 Uiso 1 1 calc R U . . .
O9 O 0.12822(11) 0.37339(13) 0.07549(8) 0.0394(6) Uani 1 1 d . . . . .
C91 C 0.08206(19) 0.3174(2) 0.07544(13) 0.0452(9) Uani 1 1 d . . . . .
H91A H 0.0646 0.3189 0.1043 0.054 Uiso 1 1 calc R U . . .
H91B H 0.1067 0.2733 0.0749 0.054 Uiso 1 1 calc R U . . .
C92 C 0.0242(2) 0.3191(3) 0.0359(2) 0.101(2) Uani 1 1 d . . . . .
H92A H -0.0056 0.2796 0.0377 0.151 Uiso 1 1 calc R U . . .
H92B H -0.0011 0.3622 0.0365 0.151 Uiso 1 1 calc R U . . .
H92C H 0.0410 0.3166 0.0071 0.151 Uiso 1 1 calc R U . . .
O10 O 0.35085(11) 0.43015(13) 0.16737(8) 0.0364(5) Uani 1 1 d . . . . .
C101 C 0.4041(3) 0.4083(3) 0.2036(2) 0.0571(19) Uani 0.761(9) 1 d D . P H 1
H10A H 0.4107 0.4428 0.2288 0.069 Uiso 0.761(9) 1 calc R U P H 1
H10B H 0.4468 0.4050 0.1920 0.069 Uiso 0.761(9) 1 calc R U P H 1
C102 C 0.3882(4) 0.3402(4) 0.2214(3) 0.092(3) Uani 0.761(9) 1 d D . P H 1
H10C H 0.4253 0.3258 0.2464 0.138 Uiso 0.761(9) 1 calc R U P H 1
H10D H 0.3463 0.3436 0.2332 0.138 Uiso 0.761(9) 1 calc R U P H 1
H10E H 0.3823 0.3059 0.1966 0.138 Uiso 0.761(9) 1 calc R U P H 1
C103 C 0.3631(6) 0.3749(7) 0.2024(5) 0.027(4) Uani 0.239(9) 1 d D . P H 2
H10F H 0.3504 0.3296 0.1877 0.033 Uiso 0.239(9) 1 calc R U P H 2
H10G H 0.3350 0.3830 0.2257 0.033 Uiso 0.239(9) 1 calc R U P H 2
C104 C 0.4364(7) 0.3745(8) 0.2252(4) 0.034(4) Uani 0.239(9) 1 d D . P H 2
H10H H 0.4446 0.3378 0.2485 0.051 Uiso 0.239(9) 1 calc R U P H 2
H10I H 0.4639 0.3660 0.2021 0.051 Uiso 0.239(9) 1 calc R U P H 2
H10J H 0.4486 0.4193 0.2400 0.051 Uiso 0.239(9) 1 calc R U P H 2
O11 O 0.42359(10) 0.49498(13) 0.11028(8) 0.0345(5) Uani 1 1 d . . . . .
C111 C 0.49258(15) 0.4904(2) 0.10537(12) 0.0384(8) Uani 1 1 d . . . . .
H11A H 0.5002 0.5230 0.0812 0.046 Uiso 1 1 calc R U . . .
H11B H 0.5017 0.4430 0.0955 0.046 Uiso 1 1 calc R U . . .
C112 C 0.54112(18) 0.5070(2) 0.14991(14) 0.0486(10) Uani 1 1 d . . . . .
H11C H 0.5878 0.5034 0.1453 0.073 Uiso 1 1 calc R U . . .
H11D H 0.5328 0.5542 0.1595 0.073 Uiso 1 1 calc R U . . .
H11E H 0.5343 0.4743 0.1738 0.073 Uiso 1 1 calc R U . . .
O12 O 0.34255(11) 0.43021(12) 0.03330(8) 0.0345(5) Uani 1 1 d . . . . .
C121 C 0.39411(16) 0.41558(19) 0.00759(12) 0.0346(7) Uani 1 1 d . . . . .
H12A H 0.4366 0.4027 0.0291 0.041 Uiso 1 1 calc R U . . .
H12B H 0.4030 0.4576 -0.0093 0.041 Uiso 1 1 calc R U . . .
C122 C 0.3729(2) 0.3574(2) -0.02614(14) 0.0531(11) Uani 1 1 d . . . . .
H12C H 0.4089 0.3485 -0.0432 0.080 Uiso 1 1 calc R U . . .
H12D H 0.3648 0.3156 -0.0094 0.080 Uiso 1 1 calc R U . . .
H12E H 0.3313 0.3704 -0.0478 0.080 Uiso 1 1 calc R U . . .
O13 O 0.41288(11) 0.35105(13) 0.10632(9) 0.0414(6) Uani 1 1 d . . . . .
C131 C 0.4536(2) 0.2931(2) 0.09801(16) 0.0567(11) Uani 1 1 d . . . . .
H13A H 0.4246 0.2598 0.0776 0.068 Uiso 1 1 calc R U . . .
H13B H 0.4887 0.3097 0.0816 0.068 Uiso 1 1 calc R U . . .
C132 C 0.4861(3) 0.2579(4) 0.1390(2) 0.116(3) Uani 1 1 d . . . . .
H13C H 0.5129 0.2193 0.1308 0.174 Uiso 1 1 calc R U . . .
H13D H 0.5160 0.2902 0.1591 0.174 Uiso 1 1 calc R U . . .
H13E H 0.4518 0.2402 0.1551 0.174 Uiso 1 1 calc R U . . .
O14 O 0.35347(11) 0.57358(12) 0.03370(8) 0.0331(5) Uani 1 1 d . . . . .
C141 C 0.36368(17) 0.63067(19) 0.00436(12) 0.0380(8) Uani 1 1 d . . . . .
H14A H 0.3676 0.6743 0.0222 0.046 Uiso 1 1 calc R U . . .
H14B H 0.3242 0.6347 -0.0215 0.046 Uiso 1 1 calc R U . . .
C142 C 0.42708(18) 0.6197(2) -0.01441(14) 0.0472(10) Uani 1 1 d . . . . .
H14C H 0.4333 0.6587 -0.0342 0.071 Uiso 1 1 calc R U . . .
H14D H 0.4662 0.6164 0.0112 0.071 Uiso 1 1 calc R U . . .
H14E H 0.4229 0.5768 -0.0324 0.071 Uiso 1 1 calc R U . . .
O15 O 0.21557(10) 0.58665(12) 0.01699(7) 0.0316(5) Uani 1 1 d . . . . .
C151 C 0.16295(17) 0.6081(2) -0.02061(11) 0.0418(9) Uani 1 1 d . . . . .
H15A H 0.1192 0.6093 -0.0103 0.050 Uiso 1 1 calc R U . . .
H15B H 0.1590 0.5741 -0.0460 0.050 Uiso 1 1 calc R U . . .
C152 C 0.1776(2) 0.6788(2) -0.03805(14) 0.0565(11) Uani 1 1 d . . . . .
H15C H 0.1409 0.6921 -0.0636 0.085 Uiso 1 1 calc R U . . .
H15D H 0.1808 0.7126 -0.0131 0.085 Uiso 1 1 calc R U . . .
H2B3 H 0.2205 0.6775 -0.0487 0.085 Uiso 1 1 calc R U . . .
O16 O 0.27491(12) 0.50719(14) -0.04307(8) 0.0421(6) Uani 1 1 d . . . . .
C161 C 0.2887(4) 0.5155(5) -0.0868(2) 0.067(2) Uani 0.764(9) 1 d D . P I 1
H16A H 0.3314 0.4911 -0.0881 0.080 Uiso 0.764(9) 1 calc R U P I 1
H16B H 0.2958 0.5653 -0.0920 0.080 Uiso 0.764(9) 1 calc R U P I 1
C162 C 0.2363(5) 0.4902(6) -0.1232(3) 0.120(4) Uani 0.764(9) 1 d D . P I 1
H16C H 0.2507 0.4947 -0.1527 0.181 Uiso 0.764(9) 1 calc R U P I 1
H16D H 0.1949 0.5171 -0.1241 0.181 Uiso 0.764(9) 1 calc R U P I 1
H16E H 0.2274 0.4414 -0.1177 0.181 Uiso 0.764(9) 1 calc R U P I 1
C163 C 0.2730(19) 0.4905(15) -0.0942(10) 0.067(2) Uani 0.236(9) 1 d D . P I 2
H16F H 0.3188 0.4784 -0.0990 0.080 Uiso 0.236(9) 1 calc R U P I 2
H16G H 0.2423 0.4511 -0.1045 0.080 Uiso 0.236(9) 1 calc R U P I 2
C164 C 0.2485(17) 0.5529(16) -0.1197(8) 0.120(4) Uani 0.236(9) 1 d D . P I 2
H16H H 0.2462 0.5453 -0.1526 0.181 Uiso 0.236(9) 1 calc R U P I 2
H16I H 0.2032 0.5642 -0.1145 0.181 Uiso 0.236(9) 1 calc R U P I 2
H16J H 0.2794 0.5913 -0.1090 0.181 Uiso 0.236(9) 1 calc R U P I 2
O17 O 0.22964(13) 0.75134(14) 0.15810(8) 0.0436(6) Uani 1 1 d . . . . .
H171 H 0.2220 0.7668 0.1311 0.065 Uiso 0.603(12) 1 d R U P J 1
H172 H 0.1918 0.7393 0.1425 0.065 Uiso 0.397(12) 1 d R U P J 2
C171 C 0.1922(5) 0.7860(5) 0.1882(3) 0.064(3) Uani 0.603(12) 1 d . . P J 1
H17A H 0.2229 0.7973 0.2177 0.077 Uiso 0.603(12) 1 calc R U P J 1
H17B H 0.1562 0.7550 0.1948 0.077 Uiso 0.603(12) 1 calc R U P J 1
C172 C 0.1600(3) 0.8531(3) 0.1654(2) 0.0896(18) Uani 0.603(12) 1 d . . P J 1
H17C H 0.1348 0.8761 0.1860 0.134 Uiso 0.603(12) 1 calc R U P J 1
H17D H 0.1957 0.8839 0.1593 0.134 Uiso 0.603(12) 1 calc R U P J 1
H17E H 0.1292 0.8417 0.1363 0.134 Uiso 0.603(12) 1 calc R U P J 1
C173 C 0.2316(6) 0.8216(7) 0.1707(5) 0.067(5) Uani 0.397(12) 1 d . . P J 2
H17F H 0.2573 0.8477 0.1512 0.080 Uiso 0.397(12) 1 calc R U P J 2
H17G H 0.2557 0.8263 0.2031 0.080 Uiso 0.397(12) 1 calc R U P J 2
C174 C 0.1600(3) 0.8531(3) 0.1654(2) 0.0896(18) Uani 0.397(12) 1 d . . P J 2
H17H H 0.1638 0.9019 0.1745 0.134 Uiso 0.397(12) 1 calc R U P J 2
H17I H 0.1362 0.8494 0.1332 0.134 Uiso 0.397(12) 1 calc R U P J 2
H17J H 0.1347 0.8279 0.1851 0.134 Uiso 0.397(12) 1 calc R U P J 2
O18 O 0.37844(14) 0.74143(17) 0.17367(10) 0.0607(8) Uani 1 1 d . . . . .
H181 H 0.4175 0.7246 0.1768 0.091 Uiso 0.627(19) 1 d R U P K 1
H182 H 0.3910 0.7389 0.1484 0.091 Uiso 0.373(19) 1 d R U P K 2
C181 C 0.3739(8) 0.8155(6) 0.1719(4) 0.080(4) Uani 0.627(19) 1 d . . P K 1
H18A H 0.3500 0.8317 0.1960 0.096 Uiso 0.627(19) 1 calc R U P K 1
H18B H 0.3468 0.8295 0.1417 0.096 Uiso 0.627(19) 1 calc R U P K 1
C182 C 0.4417(4) 0.8495(4) 0.1789(3) 0.150(4) Uani 0.627(19) 1 d . . P K 1
H18C H 0.4359 0.8998 0.1774 0.225 Uiso 0.627(19) 1 calc R U P K 1
H18D H 0.4685 0.8365 0.2091 0.225 Uiso 0.627(19) 1 calc R U P K 1
H18E H 0.4652 0.8344 0.1547 0.225 Uiso 0.627(19) 1 calc R U P K 1
C183 C 0.4166(10) 0.7868(10) 0.1971(7) 0.074(7) Uani 0.373(19) 1 d . . P K 2
H18F H 0.4573 0.7615 0.2133 0.089 Uiso 0.373(19) 1 calc R U P K 2
H18G H 0.3926 0.8023 0.2213 0.089 Uiso 0.373(19) 1 calc R U P K 2
C184 C 0.4417(4) 0.8495(4) 0.1789(3) 0.150(4) Uani 0.373(19) 1 d . . P K 2
H18H H 0.4699 0.8754 0.2040 0.225 Uiso 0.373(19) 1 calc R U P K 2
H18I H 0.4687 0.8369 0.1561 0.225 Uiso 0.373(19) 1 calc R U P K 2
H18J H 0.4033 0.8782 0.1642 0.225 Uiso 0.373(19) 1 calc R U P K 2
O19 O 0.30439(16) 0.66510(15) 0.23976(8) 0.0557(7) Uani 1 1 d . . . . .
H191 H 0.3011 0.6238 0.2478 0.084 Uiso 0.676(9) 1 d R U P L 1
H192 H 0.2684 0.6553 0.2484 0.084 Uiso 0.324(9) 1 d R U P L 2
C191 C 0.3119(3) 0.7093(3) 0.27865(17) 0.0449(17) Uani 0.676(9) 1 d . . P L 1
H19A H 0.2666 0.7206 0.2846 0.054 Uiso 0.676(9) 1 calc R U P L 1
H19B H 0.3334 0.7530 0.2718 0.054 Uiso 0.676(9) 1 calc R U P L 1
C192 C 0.3538(2) 0.6778(3) 0.32102(15) 0.0759(16) Uani 0.676(9) 1 d . . P L 1
H19C H 0.3574 0.7103 0.3468 0.114 Uiso 0.676(9) 1 calc R U P L 1
H19D H 0.3324 0.6349 0.3285 0.114 Uiso 0.676(9) 1 calc R U P L 1
H19E H 0.3991 0.6674 0.3156 0.114 Uiso 0.676(9) 1 calc R U P L 1
C193 C 0.3635(7) 0.6764(9) 0.2754(4) 0.063(5) Uani 0.324(9) 1 d . . P L 2
H19F H 0.3967 0.6395 0.2731 0.075 Uiso 0.324(9) 1 calc R U P L 2
H19G H 0.3842 0.7209 0.2692 0.075 Uiso 0.324(9) 1 calc R U P L 2
C194 C 0.3538(2) 0.6778(3) 0.32102(15) 0.0759(16) Uani 0.324(9) 1 d . . P L 2
H19H H 0.3973 0.6857 0.3420 0.114 Uiso 0.324(9) 1 calc R U P L 2
H19I H 0.3224 0.7151 0.3244 0.114 Uiso 0.324(9) 1 calc R U P L 2
H19J H 0.3350 0.6334 0.3284 0.114 Uiso 0.324(9) 1 calc R U P L 2
O20 O 0.1377(8) 0.6399(9) 0.2836(6) 0.113(5) Uiso 0.28 1 d D . P M -1
H20 H 0.1311 0.6506 0.2555 0.170 Uiso 0.28 1 calc R U P M -1
C201 C 0.0923(13) 0.5892(14) 0.2899(10) 0.111(9) Uiso 0.28 1 d D . P M -1
H20A H 0.0786 0.5947 0.3199 0.133 Uiso 0.28 1 calc R U P M -1
H20B H 0.1117 0.5425 0.2883 0.133 Uiso 0.28 1 calc R U P M -1
C202 C 0.0333(17) 0.601(2) 0.2503(14) 0.189(18) Uiso 0.28 1 d D . P M -1
H20C H -0.0024 0.5676 0.2516 0.284 Uiso 0.28 1 calc R U P M -1
H20D H 0.0156 0.6483 0.2525 0.284 Uiso 0.28 1 calc R U P M -1
H20E H 0.0485 0.5965 0.2211 0.284 Uiso 0.28 1 calc R U P M -1
O21 O -0.0250(14) 0.5356(17) 0.2401(10) 0.162(12) Uiso 0.22 1 d D . P N -2
H21 H -0.0196 0.4929 0.2450 0.243 Uiso 0.22 1 calc R U P N -2
C211 C 0.0150(17) 0.573(2) 0.2776(13) 0.128(14) Uiso 0.22 1 d D . P N -2
H21A H -0.0117 0.5760 0.3022 0.154 Uiso 0.22 1 calc R U P N -2
H21B H 0.0189 0.6213 0.2666 0.154 Uiso 0.22 1 calc R U P N -2
C212 C 0.0846(17) 0.551(2) 0.3000(12) 0.119(12) Uiso 0.22 1 d D . P N -2
H21C H 0.1036 0.5829 0.3247 0.179 Uiso 0.22 1 calc R U P N -2
H21D H 0.0825 0.5041 0.3128 0.179 Uiso 0.22 1 calc R U P N -2
H21E H 0.1134 0.5498 0.2770 0.179 Uiso 0.22 1 calc R U P N -2

loop_
_atom_site_aniso_label
_atom_site_aniso_U_11
_atom_site_aniso_U_22
_atom_site_aniso_U_33
_atom_site_aniso_U_23
_atom_site_aniso_U_13
_atom_site_aniso_U_12
Ti1 0.0238(3) 0.0361(3) 0.0369(3) -0.0003(3) 0.0135(2) -0.0011(2)
Ti2 0.0251(3) 0.0340(3) 0.0432(3) 0.0053(3) 0.0144(2) 0.0037(3)
Ti3 0.0279(3) 0.0380(4) 0.0333(3) 0.0015(3) 0.0148(2) 0.0035(3)
Mg1 0.0251(5) 0.0377(7) 0.0405(6) 0.0073(5) 0.0110(4) 0.0028(5)
Mg2 0.0297(5) 0.0381(7) 0.0298(5) 0.0060(5) 0.0093(4) 0.0022(5)
Mg3 0.0257(5) 0.0374(6) 0.0262(5) 0.0021(5) 0.0083(4) 0.0036(5)
Cl1 0.0307(4) 0.0492(6) 0.0548(5) 0.0098(4) 0.0092(4) -0.0064(4)
Cl2A 0.060(4) 0.053(2) 0.0312(12) 0.0036(12) 0.009(2) 0.017(3)
Cl2B 0.046(4) 0.038(3) 0.0282(12) 0.0093(13) 0.0120(18) 0.0104(19)
Cl3 0.0412(4) 0.0475(5) 0.0390(4) -0.0004(4) 0.0069(4) 0.0149(4)
Mg4 0.0345(6) 0.0385(7) 0.0317(6) 0.0005(5) 0.0074(5) -0.0002(5)
O1 0.0220(10) 0.0337(13) 0.0314(11) 0.0030(9) 0.0108(8) 0.0019(9)
O2 0.0288(11) 0.0343(13) 0.0343(12) 0.0045(10) 0.0100(9) 0.0030(10)
O3 0.0276(11) 0.0418(14) 0.0419(13) 0.0098(11) 0.0082(10) 0.0028(11)
C31 0.032(4) 0.071(6) 0.036(4) 0.009(4) -0.001(3) 0.004(4)
C32 0.043(4) 0.089(7) 0.046(5) 0.011(5) 0.000(4) -0.001(5)
O4 0.0281(11) 0.0376(13) 0.0274(11) 0.0027(9) 0.0094(9) 0.0036(10)
C41 0.054(5) 0.068(6) 0.065(6) -0.009(5) 0.026(4) -0.008(5)
C42 0.092(9) 0.138(13) 0.123(11) -0.056(10) 0.064(8) -0.028(9)
O5 0.0283(11) 0.0404(14) 0.0387(13) -0.0054(11) 0.0124(10) -0.0001(10)
C51 0.032(3) 0.060(4) 0.040(3) -0.017(3) 0.015(3) -0.013(3)
C52 0.047(4) 0.076(6) 0.038(4) -0.003(3) 0.002(3) -0.022(4)
C53 0.043(6) 0.033(6) 0.034(5) -0.006(4) 0.012(4) -0.001(5)
C54 0.071(10) 0.049(8) 0.046(8) -0.013(6) 0.004(7) -0.002(7)
O6 0.0223(10) 0.0386(14) 0.0338(12) -0.0011(10) 0.0087(9) 0.0027(10)
C61 0.025(3) 0.052(5) 0.079(8) -0.005(5) 0.008(5) -0.006(3)
C62 0.035(4) 0.108(8) 0.101(7) -0.010(6) 0.029(4) 0.000(4)
C63 0.025(3) 0.052(5) 0.079(8) -0.005(5) 0.008(5) -0.006(3)
C64 0.046(6) 0.071(8) 0.052(7) 0.004(6) 0.020(5) 0.013(6)
O7 0.0308(11) 0.0351(13) 0.0381(12) 0.0069(10) 0.0166(10) 0.0010(10)
C71 0.055(2) 0.039(2) 0.048(2) 0.0078(17) 0.0200(18) -0.0039(18)
C72 0.083(3) 0.071(3) 0.082(3) 0.020(3) 0.058(3) -0.001(3)
O8 0.0298(11) 0.0326(13) 0.0491(14) 0.0013(11) 0.0173(10) -0.0003(10)
C81 0.0370(19) 0.049(2) 0.057(2) -0.0147(19) 0.0165(17) 0.0006(18)
C82 0.081(3) 0.038(2) 0.097(4) -0.001(2) 0.046(3) -0.007(2)
O9 0.0283(11) 0.0418(15) 0.0516(15) -0.0022(12) 0.0167(10) -0.0048(11)
C91 0.044(2) 0.041(2) 0.055(2) -0.0008(18) 0.0201(17) -0.0083(18)
C92 0.046(3) 0.093(4) 0.145(5) 0.059(4) -0.021(3) -0.037(3)
O10 0.0308(11) 0.0383(14) 0.0408(13) 0.0101(11) 0.0090(10) 0.0041(11)
C101 0.046(3) 0.067(4) 0.055(3) 0.002(3) 0.003(3) 0.024(3)
C102 0.069(5) 0.122(7) 0.095(5) 0.070(5) 0.042(4) 0.039(5)
C103 0.017(6) 0.023(7) 0.038(8) 0.009(6) -0.003(5) -0.002(6)
C104 0.039(9) 0.036(8) 0.026(7) 0.016(6) 0.005(6) 0.012(7)
O11 0.0208(10) 0.0390(14) 0.0457(13) 0.0068(11) 0.0112(9) 0.0036(10)
C111 0.0233(15) 0.049(2) 0.0456(19) -0.0008(17) 0.0125(14) 0.0041(15)
C112 0.0334(18) 0.053(3) 0.056(2) -0.0001(19) 0.0017(17) 0.0014(18)
O12 0.0286(11) 0.0361(14) 0.0438(13) -0.0001(10) 0.0192(10) 0.0026(10)
C121 0.0283(15) 0.0362(19) 0.0438(19) -0.0065(15) 0.0181(14) -0.0008(14)
C122 0.048(2) 0.059(3) 0.055(2) -0.023(2) 0.0177(19) -0.010(2)
O13 0.0322(12) 0.0381(14) 0.0587(16) 0.0082(12) 0.0204(11) 0.0069(11)
C131 0.059(3) 0.047(3) 0.073(3) 0.010(2) 0.037(2) 0.010(2)
C132 0.120(5) 0.134(6) 0.104(5) 0.026(4) 0.045(4) 0.091(5)
O14 0.0280(11) 0.0365(14) 0.0388(12) 0.0063(10) 0.0161(9) 0.0030(10)
C141 0.0351(17) 0.041(2) 0.0435(19) 0.0093(16) 0.0202(15) 0.0044(16)
C142 0.0421(19) 0.048(2) 0.061(2) 0.0121(19) 0.0318(18) 0.0019(18)
O15 0.0287(11) 0.0391(13) 0.0281(11) 0.0024(10) 0.0089(9) 0.0060(10)
C151 0.0366(18) 0.059(3) 0.0295(17) 0.0018(16) 0.0065(14) 0.0111(18)
C152 0.047(2) 0.070(3) 0.054(2) 0.025(2) 0.0133(18) 0.022(2)
O16 0.0460(14) 0.0501(16) 0.0359(13) 0.0018(11) 0.0216(11) 0.0053(12)
C161 0.087(6) 0.085(7) 0.034(3) -0.003(4) 0.026(3) -0.017(4)
C162 0.167(8) 0.154(10) 0.047(4) -0.019(5) 0.038(5) -0.083(7)
C163 0.087(6) 0.085(7) 0.034(3) -0.003(4) 0.026(3) -0.017(4)
C164 0.167(8) 0.154(10) 0.047(4) -0.019(5) 0.038(5) -0.083(7)
O17 0.0504(14) 0.0436(15) 0.0380(13) -0.0034(11) 0.0116(11) 0.0042(13)
C171 0.087(6) 0.061(6) 0.050(4) -0.005(4) 0.027(4) 0.024(5)
C172 0.129(5) 0.059(3) 0.086(4) 0.008(3) 0.034(4) 0.034(4)
C173 0.057(7) 0.047(7) 0.087(10) -0.015(7) -0.009(6) 0.009(6)
C174 0.129(5) 0.059(3) 0.086(4) 0.008(3) 0.034(4) 0.034(4)
O18 0.0501(16) 0.064(2) 0.069(2) -0.0059(16) 0.0124(14) -0.0191(16)
C181 0.108(10) 0.081(7) 0.056(5) -0.016(5) 0.029(6) -0.053(7)
C182 0.146(7) 0.142(7) 0.184(8) -0.082(6) 0.085(6) -0.098(6)
C183 0.077(11) 0.086(12) 0.066(12) -0.042(10) 0.032(10) -0.033(10)
C184 0.146(7) 0.142(7) 0.184(8) -0.082(6) 0.085(6) -0.098(6)
O19 0.084(2) 0.0510(18) 0.0291(13) -0.0039(12) 0.0032(13) -0.0053(16)
C191 0.059(4) 0.044(3) 0.033(3) -0.003(2) 0.012(2) 0.012(3)
C192 0.074(3) 0.101(4) 0.045(2) -0.026(3) -0.006(2) 0.035(3)
C193 0.046(8) 0.090(12) 0.048(8) -0.002(7) 0.001(6) -0.004(8)
C194 0.074(3) 0.101(4) 0.045(2) -0.026(3) -0.006(2) 0.035(3)

loop_
_atom_type_symbol
_atom_type_description
_atom_type_scat_dispersion_real
_atom_type_scat_dispersion_imag
_atom_type_scat_source
C C 0.0033 0.0016 'International Tables Vol C Tables 4.2.6.8 and 6.1.1.4'
H H 0.0000 0.0000 'International Tables Vol C Tables 4.2.6.8 and 6.1.1.4'
O O 0.0106 0.0060 'International Tables Vol C Tables 4.2.6.8 and 6.1.1.4'
Mg Mg 0.0486 0.0363 'International Tables Vol C Tables 4.2.6.8 and 6.1.1.4'
Cl Cl 0.1484 0.1585 'International Tables Vol C Tables 4.2.6.8 and 6.1.1.4'
Ti Ti 0.2776 0.4457 'International Tables Vol C Tables 4.2.6.8 and 6.1.1.4'

loop_
_geom_angle_atom_site_label_1
_geom_angle_atom_site_label_2
_geom_angle_atom_site_label_3
_geom_angle
O9 Ti1 O6 99.88(11)
O9 Ti1 O7 97.89(10)
O6 Ti1 O7 91.49(10)
O9 Ti1 O5 95.74(10)
O6 Ti1 O5 89.37(10)
O7 Ti1 O5 165.98(9)
O9 Ti1 O8 94.94(11)
O6 Ti1 O8 164.91(9)
O7 Ti1 O8 89.23(10)
O5 Ti1 O8 86.36(9)
O9 Ti1 O1 171.14(10)
O6 Ti1 O1 87.26(9)
O7 Ti1 O1 87.08(9)
O5 Ti1 O1 78.99(9)
O8 Ti1 O1 77.72(9)
O9 Ti1 Ti3 133.77(8)
O6 Ti1 Ti3 84.19(7)
O7 Ti1 Ti3 128.19(7)
O5 Ti1 Ti3 38.04(7)
O8 Ti1 Ti3 83.53(7)
O1 Ti1 Ti3 41.23(6)
O9 Ti1 Ti2 132.60(8)
O6 Ti1 Ti2 127.48(7)
O7 Ti1 Ti2 83.92(7)
O5 Ti1 Ti2 84.47(7)
O8 Ti1 Ti2 37.67(7)
O1 Ti1 Ti2 40.36(6)
Ti3 Ti1 Ti2 60.07(2)
O9 Ti1 Mg2 135.13(8)
O6 Ti1 Mg2 85.82(7)
O7 Ti1 Mg2 37.25(7)
O5 Ti1 Mg2 128.98(7)
O8 Ti1 Mg2 85.65(7)
O1 Ti1 Mg2 50.08(6)
Ti3 Ti1 Mg2 90.97(3)
Ti2 Ti1 Mg2 60.06(3)
O9 Ti1 Mg3 136.78(8)
O6 Ti1 Mg3 36.91(7)
O7 Ti1 Mg3 86.75(8)
O5 Ti1 Mg3 85.55(7)
O8 Ti1 Mg3 128.18(7)
O1 Ti1 Mg3 50.48(6)
Ti3 Ti1 Mg3 60.11(2)
Ti2 Ti1 Mg3 90.58(3)
Mg2 Ti1 Mg3 61.55(3)
O13 Ti2 O10 100.28(11)
O13 Ti2 O11 97.52(11)
O10 Ti2 O11 90.93(10)
O13 Ti2 O8 95.84(11)
O10 Ti2 O8 89.93(10)
O11 Ti2 O8 166.23(10)
O13 Ti2 O12 93.72(11)
O10 Ti2 O12 165.71(9)
O11 Ti2 O12 90.09(10)
O8 Ti2 O12 85.75(9)
O13 Ti2 O1 170.10(11)
O10 Ti2 O1 87.58(9)
O11 Ti2 O1 88.28(9)
O8 Ti2 O1 78.03(9)
O12 Ti2 O1 78.20(9)
O13 Ti2 Ti3 131.17(9)
O10 Ti2 Ti3 128.49(7)
O11 Ti2 Ti3 85.29(7)
O8 Ti2 Ti3 83.44(7)
O12 Ti2 Ti3 37.45(6)
O1 Ti2 Ti3 41.04(6)
O13 Ti2 Ti1 133.68(9)
O10 Ti2 Ti1 84.67(7)
O11 Ti2 Ti1 128.62(7)
O8 Ti2 Ti1 37.86(7)
O12 Ti2 Ti1 83.57(6)
O1 Ti2 Ti1 40.48(6)
Ti3 Ti2 Ti1 59.82(2)
O13 Ti2 Mg2 137.94(9)
O10 Ti2 Mg2 37.67(7)
O11 Ti2 Mg2 86.48(7)
O8 Ti2 Mg2 85.82(7)
O12 Ti2 Mg2 128.24(7)
O1 Ti2 Mg2 50.10(6)
Ti3 Ti2 Mg2 90.84(3)
Ti1 Ti2 Mg2 60.09(3)
O13 Ti2 Mg1 134.52(9)
O10 Ti2 Mg1 86.73(8)
O11 Ti2 Mg1 37.10(7)
O8 Ti2 Mg1 129.30(7)
O12 Ti2 Mg1 85.49(7)
O1 Ti2 Mg1 51.30(6)
Ti3 Ti2 Mg1 60.72(3)
Ti1 Ti2 Mg1 91.52(3)
Mg2 Ti2 Mg1 62.11(3)
O16 Ti3 O14 98.53(11)
O16 Ti3 O15 97.96(11)
O14 Ti3 O15 90.05(10)
O16 Ti3 O12 95.87(11)
O14 Ti3 O12 89.31(10)
O15 Ti3 O12 166.09(9)
O16 Ti3 O5 95.86(11)
O14 Ti3 O5 165.43(9)
O15 Ti3 O5 90.22(10)
O12 Ti3 O5 86.95(9)
O16 Ti3 O1 171.78(11)
O14 Ti3 O1 87.10(9)
O15 Ti3 O1 87.96(9)
O12 Ti3 O1 78.13(9)
O5 Ti3 O1 78.35(9)
O16 Ti3 Ti1 133.72(9)
O14 Ti3 Ti1 127.72(7)
O15 Ti3 Ti1 85.25(7)
O12 Ti3 Ti1 84.17(6)
O5 Ti3 Ti1 37.86(6)
O1 Ti3 Ti1 40.77(6)
O16 Ti3 Ti2 133.83(9)
O14 Ti3 Ti2 84.02(7)
O15 Ti3 Ti2 128.20(7)
O12 Ti3 Ti2 37.96(6)
O5 Ti3 Ti2 84.38(7)
O1 Ti3 Ti2 40.47(6)
Ti1 Ti3 Ti2 60.11(2)
O16 Ti3 Mg3 135.32(9)
O14 Ti3 Mg3 85.64(7)
O15 Ti3 Mg3 37.37(6)
O12 Ti3 Mg3 128.75(7)
O5 Ti3 Mg3 85.75(7)
O1 Ti3 Mg3 50.72(6)
Ti1 Ti3 Mg3 60.49(3)
Ti2 Ti3 Mg3 90.83(3)
O16 Ti3 Mg1 135.04(9)
O14 Ti3 Mg1 36.53(7)
O15 Ti3 Mg1 86.11(7)
O12 Ti3 Mg1 85.11(7)
O5 Ti3 Mg1 129.00(7)
O1 Ti3 Mg1 50.72(6)
Ti1 Ti3 Mg1 91.19(3)
Ti2 Ti3 Mg1 59.87(3)
Mg3 Ti3 Mg1 61.86(3)
O11 Mg1 O2 157.93(10)
O11 Mg1 O14 88.02(10)
O2 Mg1 O14 92.01(10)
O11 Mg1 O3 91.91(10)
O2 Mg1 O3 80.11(9)
O14 Mg1 O3 158.46(10)
O11 Mg1 Cl1 104.77(8)
O2 Mg1 Cl1 97.01(8)
O14 Mg1 Cl1 99.28(8)
O3 Mg1 Cl1 101.55(8)
O11 Mg1 O1 75.29(9)
O2 Mg1 O1 83.43(9)
O14 Mg1 O1 74.75(9)
O3 Mg1 O1 84.40(9)
Cl1 Mg1 O1 174.03(7)
O11 Mg1 Mg4 132.67(8)
O2 Mg1 Mg4 40.67(7)
O14 Mg1 Mg4 132.39(8)
O3 Mg1 Mg4 41.13(7)
Cl1 Mg1 Mg4 93.09(5)
O1 Mg1 Mg4 91.10(6)
O11 Mg1 Ti2 34.64(6)
O2 Mg1 Ti2 123.62(8)
O14 Mg1 Ti2 81.79(8)
O3 Mg1 Ti2 85.95(8)
Cl1 Mg1 Ti2 139.37(5)
O1 Mg1 Ti2 40.75(5)
Mg4 Mg1 Ti2 116.24(4)
O11 Mg1 Ti3 82.39(8)
O2 Mg1 Ti3 85.36(7)
O14 Mg1 Ti3 33.95(6)
O3 Mg1 Ti3 124.76(8)
Cl1 Mg1 Ti3 133.13(5)
O1 Mg1 Ti3 40.91(5)
Mg4 Mg1 Ti3 116.09(4)
Ti2 Mg1 Ti3 59.41(3)
O11 Mg1 Mg2 81.88(7)
O2 Mg1 Mg2 79.45(7)
O14 Mg1 Mg2 122.20(8)
O3 Mg1 Mg2 36.82(7)
Cl1 Mg1 Mg2 138.37(5)
O1 Mg1 Mg2 47.59(5)
Mg4 Mg1 Mg2 57.43(4)
Ti2 Mg1 Mg2 58.85(3)
Ti3 Mg1 Mg2 88.24(4)
O11 Mg1 Mg3 123.35(8)
O2 Mg1 Mg3 35.34(7)
O14 Mg1 Mg3 81.02(7)
O3 Mg1 Mg3 81.07(7)
Cl1 Mg1 Mg3 131.79(5)
O1 Mg1 Mg3 48.15(6)
Mg4 Mg1 Mg3 57.49(4)
Ti2 Mg1 Mg3 88.71(4)
Ti3 Mg1 Mg3 58.66(3)
Mg2 Mg1 Mg3 59.54(3)
O11 Mg1 H3 78.2
O2 Mg1 H3 98.8
O14 Mg1 H3 165.2
O3 Mg1 H3 21.1
Cl1 Mg1 H3 89.5
O1 Mg1 H3 96.3
Mg4 Mg1 H3 58.2
Ti2 Mg1 H3 83.8
Ti3 Mg1 H3 136.6
Mg2 Mg1 H3 51.0
Mg3 Mg1 H3 102.0
O4 Mg2 O7 93.29(10)
O4 Mg2 O10 160.27(10)
O7 Mg2 O10 86.91(10)
O4 Mg2 O3 81.45(10)
O7 Mg2 O3 160.54(10)
O10 Mg2 O3 91.84(10)
O4 Mg2 Cl2A 102.5(5)
O7 Mg2 Cl2A 101.3(3)
O10 Mg2 Cl2A 96.8(5)
O3 Mg2 Cl2A 98.1(3)
O4 Mg2 Cl2B 93.9(5)
O7 Mg2 Cl2B 97.5(2)
O10 Mg2 Cl2B 105.7(5)
O3 Mg2 Cl2B 101.5(2)
O4 Mg2 O1 85.41(8)
O7 Mg2 O1 75.48(8)
O10 Mg2 O1 75.53(9)
O3 Mg2 O1 85.40(9)
Cl2A Mg2 O1 171.8(4)
Cl2B Mg2 O1 172.9(3)
O4 Mg2 Mg4 41.38(7)
O7 Mg2 Mg4 134.38(8)
O10 Mg2 Mg4 133.09(8)
O3 Mg2 Mg4 41.52(7)
Cl2A Mg2 Mg4 95.1(2)
Cl2B Mg2 Mg4 91.7(3)
O1 Mg2 Mg4 92.43(6)
O4 Mg2 Ti2 125.70(7)
O7 Mg2 Ti2 81.98(7)
O10 Mg2 Ti2 34.81(7)
O3 Mg2 Ti2 85.93(7)
Cl2A Mg2 Ti2 131.6(5)
Cl2B Mg2 Ti2 140.4(5)
O1 Mg2 Ti2 40.88(5)
Mg4 Mg2 Ti2 116.92(4)
O4 Mg2 Ti1 86.51(7)
O7 Mg2 Ti1 34.71(6)
O10 Mg2 Ti1 82.46(8)
O3 Mg2 Ti1 125.89(8)
Cl2A Mg2 Ti1 136.0(3)
Cl2B Mg2 Ti1 131.9(3)
O1 Mg2 Ti1 40.98(5)
Mg4 Mg2 Ti1 117.37(4)
Ti2 Mg2 Ti1 59.84(3)
O4 Mg2 Mg3 36.74(6)
O7 Mg2 Mg3 83.10(8)
O10 Mg2 Mg3 124.08(8)
O3 Mg2 Mg3 81.55(7)
Cl2A Mg2 Mg3 139.1(5)
Cl2B Mg2 Mg3 130.2(5)
O1 Mg2 Mg3 48.68(6)
Mg4 Mg2 Mg3 57.92(4)
Ti2 Mg2 Mg3 89.27(4)
Ti1 Mg2 Mg3 59.49(3)
O4 Mg2 Mg1 81.57(7)
O7 Mg2 Mg1 124.27(8)
O10 Mg2 Mg1 82.05(7)
O3 Mg2 Mg1 36.56(7)
Cl2A Mg2 Mg1 134.1(4)
Cl2B Mg2 Mg1 138.1(2)
O1 Mg2 Mg1 48.85(6)
Mg4 Mg2 Mg1 57.91(3)
Ti2 Mg2 Mg1 59.05(3)
Ti1 Mg2 Mg1 89.60(4)
Mg3 Mg2 Mg1 60.31(3)
O2 Mg3 O6 158.42(10)
O2 Mg3 O15 92.75(9)
O6 Mg3 O15 87.68(10)
O2 Mg3 O4 80.40(9)
O6 Mg3 O4 91.81(10)
O15 Mg3 O4 159.70(10)
O2 Mg3 Cl3 98.48(8)
O6 Mg3 Cl3 102.67(8)
O15 Mg3 Cl3 100.22(8)
O4 Mg3 Cl3 99.69(8)
O2 Mg3 O1 84.26(9)
O6 Mg3 O1 74.91(9)
O15 Mg3 O1 75.96(8)
O4 Mg3 O1 84.30(8)
Cl3 Mg3 O1 175.46(7)
O2 Mg3 Mg4 40.83(6)
O6 Mg3 Mg4 132.83(8)
O15 Mg3 Mg4 133.38(8)
O4 Mg3 Mg4 41.32(7)
Cl3 Mg3 Mg4 92.70(5)
O1 Mg3 Mg4 91.74(6)
O2 Mg3 Ti3 86.34(7)
O6 Mg3 Ti3 81.76(7)
O15 Mg3 Ti3 34.74(6)
O4 Mg3 Ti3 125.17(7)
Cl3 Mg3 Ti3 134.95(5)
O1 Mg3 Ti3 41.33(5)
Mg4 Mg3 Ti3 117.21(4)
O2 Mg3 Ti1 124.40(8)
O6 Mg3 Ti1 34.32(6)
O15 Mg3 Ti1 82.43(8)
O4 Mg3 Ti1 85.74(7)
Cl3 Mg3 Ti1 136.99(5)
O1 Mg3 Ti1 40.70(5)
Mg4 Mg3 Ti1 116.66(4)
Ti3 Mg3 Ti1 59.40(3)
O2 Mg3 Mg2 80.15(7)
O6 Mg3 Mg2 81.71(7)
O15 Mg3 Mg2 123.80(8)
O4 Mg3 Mg2 36.37(7)
Cl3 Mg3 Mg2 135.97(5)
O1 Mg3 Mg2 47.95(5)
Mg4 Mg3 Mg2 57.74(4)
Ti3 Mg3 Mg2 89.06(4)
Ti1 Mg3 Mg2 58.96(3)
O2 Mg3 Mg1 35.64(7)
O6 Mg3 Mg1 123.51(8)
O15 Mg3 Mg1 82.20(7)
O4 Mg3 Mg1 81.19(7)
Cl3 Mg3 Mg1 133.81(5)
O1 Mg3 Mg1 48.68(5)
Mg4 Mg3 Mg1 57.80(4)
Ti3 Mg3 Mg1 59.48(3)
Ti1 Mg3 Mg1 89.20(4)
Mg2 Mg3 Mg1 60.15(3)
O2 Mg4 O4 79.95(9)
O2 Mg4 O3 80.00(10)
O4 Mg4 O3 81.21(10)
O2 Mg4 O19 169.59(12)
O4 Mg4 O19 93.25(11)
O3 Mg4 O19 91.23(11)
O2 Mg4 O17 92.84(10)
O4 Mg4 O17 93.28(10)
O3 Mg4 O17 171.60(11)
O19 Mg4 O17 95.44(12)
O2 Mg4 O18 91.38(11)
O4 Mg4 O18 170.88(11)
O3 Mg4 O18 94.57(12)
O19 Mg4 O18 94.93(13)
O17 Mg4 O18 89.96(13)
O2 Mg4 Mg2 85.21(8)
O4 Mg4 Mg2 40.88(7)
O3 Mg4 Mg2 41.77(7)
O19 Mg4 Mg2 84.51(9)
O17 Mg4 Mg2 133.82(9)
O18 Mg4 Mg2 136.16(10)
O2 Mg4 Mg3 40.41(7)
O4 Mg4 Mg3 41.27(6)
O3 Mg4 Mg3 86.85(8)
O19 Mg4 Mg3 134.23(10)
O17 Mg4 Mg3 84.84(8)
O18 Mg4 Mg3 130.83(10)
Mg2 Mg4 Mg3 64.34(4)
O2 Mg4 Mg1 40.61(7)
O4 Mg4 Mg1 86.71(7)
O3 Mg4 Mg1 41.07(7)
O19 Mg4 Mg1 131.78(10)
O17 Mg4 Mg1 132.74(8)
O18 Mg4 Mg1 84.83(10)
Mg2 Mg4 Mg1 64.66(4)
Mg3 Mg4 Mg1 64.71(4)
Ti2 O1 Ti1 99.16(10)
Ti2 O1 Ti3 98.49(8)
Ti1 O1 Ti3 98.00(9)
Ti2 O1 Mg2 89.02(8)
Ti1 O1 Mg2 88.94(8)
Ti3 O1 Mg2 168.79(12)
Ti2 O1 Mg3 168.89(11)
Ti1 O1 Mg3 88.82(7)
Ti3 O1 Mg3 87.95(8)
Mg2 O1 Mg3 83.38(7)
Ti2 O1 Mg1 87.96(8)
Ti1 O1 Mg1 169.59(10)
Ti3 O1 Mg1 88.37(8)
Mg2 O1 Mg1 83.57(8)
Mg3 O1 Mg1 83.17(8)
Mg3 O2 Mg1 109.02(12)
Mg3 O2 Mg4 98.76(10)
Mg1 O2 Mg4 98.72(10)
Mg3 O2 H2 115.9
Mg1 O2 H2 115.9
Mg4 O2 H2 115.9
C31 O3 Mg1 122.7(3)
C31 O3 Mg4 123.1(4)
Mg1 O3 Mg4 97.80(10)
C31 O3 Mg2 106.2(3)
Mg1 O3 Mg2 106.61(12)
Mg4 O3 Mg2 96.71(10)
Mg1 O3 H3 96.0
Mg4 O3 H3 135.7
Mg2 O3 H3 119.0
O3 C31 C32 115.7(6)
O3 C31 H31A 108.3
C32 C31 H31A 108.3
O3 C31 H31B 108.3
C32 C31 H31B 108.3
H31A C31 H31B 107.4
C31 C32 H32A 109.5
C31 C32 H32B 109.5
H32A C32 H32B 109.5
C31 C32 H32C 109.5
H32A C32 H32C 109.5
H32B C32 H32C 109.5
C41 O4 Mg2 115.3(4)
C41 O4 Mg3 108.2(4)
Mg2 O4 Mg3 106.89(10)
C41 O4 Mg4 128.6(4)
Mg2 O4 Mg4 97.74(10)
Mg3 O4 Mg4 97.42(10)
Mg2 O4 H4 117.2
Mg3 O4 H4 117.2
Mg4 O4 H4 117.2
O4 C41 C42 115.9(7)
O4 C41 H41A 108.3
C42 C41 H41A 108.3
O4 C41 H41B 108.3
C42 C41 H41B 108.3
H41A C41 H41B 107.4
C41 C42 H42A 109.5
C41 C42 H42B 109.5
H42A C42 H42B 109.5
C41 C42 H42C 109.5
H42A C42 H42C 109.5
H42B C42 H42C 109.5
C53 O5 Ti1 121.7(5)
C51 O5 Ti1 126.2(3)
C53 O5 Ti3 123.0(5)
C51 O5 Ti3 124.1(3)
Ti1 O5 Ti3 104.10(10)
O5 C51 C52 113.7(6)
O5 C51 H51A 108.8
C52 C51 H51A 108.8
O5 C51 H51B 108.8
C52 C51 H51B 108.8
H51A C51 H51B 107.7
C51 C52 H52A 109.5
C51 C52 H52B 109.5
H52A C52 H52B 109.5
C51 C52 H52C 109.5
H52A C52 H52C 109.5
H52B C52 H52C 109.5
O5 C53 C54 108.8(10)
O5 C53 H53A 109.9
C54 C53 H53A 109.9
O5 C53 H53B 109.9
C54 C53 H53B 109.9
H53A C53 H53B 108.3
C53 C54 H54A 109.5
C53 C54 H54B 109.5
H54A C54 H54B 109.5
C53 C54 H54C 109.5
H54A C54 H54C 109.5
H54B C54 H54C 109.5
C63 O6 Ti1 131.3(9)
C61 O6 Ti1 122.5(5)
C63 O6 Mg3 118.3(9)
C61 O6 Mg3 127.0(5)
Ti1 O6 Mg3 108.78(10)
C62 C61 O6 115.4(8)
C62 C61 H61A 108.4
O6 C61 H61A 108.4
C62 C61 H61B 108.4
O6 C61 H61B 108.4
H61A C61 H61B 107.5
C61 C62 H62A 109.5
C61 C62 H62B 109.5
H62A C62 H62B 109.5
C61 C62 H62C 109.5
H62A C62 H62C 109.5
H62B C62 H62C 109.5
O6 C63 C64 119.0(13)
O6 C63 H63A 107.6
C64 C63 H63A 107.6
O6 C63 H63B 107.6
C64 C63 H63B 107.6
H63A C63 H63B 107.0
C63 C64 H64A 109.5
C63 C64 H64B 109.5
H64A C64 H64B 109.5
C63 C64 H64C 109.5
H64A C64 H64C 109.5
H64B C64 H64C 109.5
C71 O7 Ti1 123.7(2)
C71 O7 Mg2 121.1(2)
Ti1 O7 Mg2 108.04(10)
O7 C71 C72 111.2(3)
O7 C71 H71A 109.4
C72 C71 H71A 109.4
O7 C71 H71B 109.4
C72 C71 H71B 109.4
H71A C71 H71B 108.0
C71 C72 H72A 109.5
C71 C72 H72B 109.5
H72A C72 H72B 109.5
C71 C72 H72C 109.5
H72A C72 H72C 109.5
H72B C72 H72C 109.5
C81 O8 Ti2 124.7(2)
C81 O8 Ti1 126.6(2)
Ti2 O8 Ti1 104.47(11)
O8 C81 C82 111.8(3)
O8 C81 H81A 109.3
C82 C81 H81A 109.3
O8 C81 H81B 109.3
C82 C81 H81B 109.3
H81A C81 H81B 107.9
C81 C82 H82A 109.5
C81 C82 H82B 109.5
H82A C82 H82B 109.5
C81 C82 H82C 109.5
H82A C82 H82C 109.5
H82B C82 H82C 109.5
C91 O9 Ti1 170.0(2)
O9 C91 C92 113.2(3)
O9 C91 H91A 108.9
C92 C91 H91A 108.9
O9 C91 H91B 108.9
C92 C91 H91B 108.9
H91A C91 H91B 107.7
C91 C92 H92A 109.5
C91 C92 H92B 109.5
H92A C92 H92B 109.5
C91 C92 H92C 109.5
H92A C92 H92C 109.5
H92B C92 H92C 109.5
C101 O10 Ti2 122.2(3)
C103 O10 Ti2 126.8(6)
C101 O10 Mg2 124.3(3)
C103 O10 Mg2 120.6(6)
Ti2 O10 Mg2 107.52(11)
O10 C101 C102 110.4(6)
O10 C101 H10A 109.6
C102 C101 H10A 109.6
O10 C101 H10B 109.6
C102 C101 H10B 109.6
H10A C101 H10B 108.1
C101 C102 H10C 109.5
C101 C102 H10D 109.5
H10C C102 H10D 109.5
C101 C102 H10E 109.5
H10C C102 H10E 109.5
H10D C102 H10E 109.5
O10 C103 C104 109.4(10)
O10 C103 H10F 109.8
C104 C103 H10F 109.8
O10 C103 H10G 109.8
C104 C103 H10G 109.8
H10F C103 H10G 108.2
C103 C104 H10H 109.5
C103 C104 H10I 109.5
H10H C104 H10I 109.5
C103 C104 H10J 109.5
H10H C104 H10J 109.5
H10I C104 H10J 109.5
C111 O11 Ti2 128.1(2)
C111 O11 Mg1 120.7(2)
Ti2 O11 Mg1 108.26(10)
O11 C111 C112 111.7(3)
O11 C111 H11A 109.3
C112 C111 H11A 109.3
O11 C111 H11B 109.3
C112 C111 H11B 109.3
H11A C111 H11B 108.0
C111 C112 H11C 109.5
C111 C112 H11D 109.5
H11C C112 H11D 109.5
C111 C112 H11E 109.5
H11C C112 H11E 109.5
H11D C112 H11E 109.5
C121 O12 Ti3 121.6(2)
C121 O12 Ti2 123.9(2)
Ti3 O12 Ti2 104.59(10)
O12 C121 C122 111.1(3)
O12 C121 H12A 109.4
C122 C121 H12A 109.4
O12 C121 H12B 109.4
C122 C121 H12B 109.4
H12A C121 H12B 108.0
C121 C122 H12C 109.5
C121 C122 H12D 109.5
H12C C122 H12D 109.5
C121 C122 H12E 109.5
H12C C122 H12E 109.5
H12D C122 H12E 109.5
C131 O13 Ti2 167.5(3)
C132 C131 O13 113.8(4)
C132 C131 H13A 108.8
O13 C131 H13A 108.8
C132 C131 H13B 108.8
O13 C131 H13B 108.8
H13A C131 H13B 107.7
C131 C132 H13C 109.5
C131 C132 H13D 109.5
H13C C132 H13D 109.5
C131 C132 H13E 109.5
H13C C132 H13E 109.5
H13D C132 H13E 109.5
C141 O14 Ti3 121.8(2)
C141 O14 Mg1 118.6(2)
Ti3 O14 Mg1 109.52(10)
O14 C141 C142 110.4(3)
O14 C141 H14A 109.6
C142 C141 H14A 109.6
O14 C141 H14B 109.6
C142 C141 H14B 109.6
H14A C141 H14B 108.1
C141 C142 H14C 109.5
C141 C142 H14D 109.5
H14C C142 H14D 109.5
C141 C142 H14E 109.5
H14C C142 H14E 109.5
H14D C142 H14E 109.5
C151 O15 Ti3 126.7(2)
C151 O15 Mg3 120.26(19)
Ti3 O15 Mg3 107.88(10)
O15 C151 C152 111.2(3)
O15 C151 H15A 109.4
C152 C151 H15A 109.4
O15 C151 H15B 109.4
C152 C151 H15B 109.4
H15A C151 H15B 108.0
C151 C152 H15C 109.5
C151 C152 H15D 109.5
H15C C152 H15D 109.5
C151 C152 H2B3 109.5
H15C C152 H2B3 109.5
H15D C152 H2B3 109.5
C161 O16 Ti3 164.0(4)
C163 O16 Ti3 170.1(10)
O16 C161 C162 113.9(7)
O16 C161 H16A 108.8
C162 C161 H16A 108.8
O16 C161 H16B 108.8
C162 C161 H16B 108.8
H16A C161 H16B 107.7
C161 C162 H16C 109.5
C161 C162 H16D 109.5
H16C C162 H16D 109.5
C161 C162 H16E 109.5
H16C C162 H16E 109.5
H16D C162 H16E 109.5
C164 C163 O16 106(2)
C164 C163 H16F 110.6
O16 C163 H16F 110.6
C164 C163 H16G 110.6
O16 C163 H16G 110.6
H16F C163 H16G 108.7
C163 C164 H16H 109.5
C163 C164 H16I 109.5
H16H C164 H16I 109.5
C163 C164 H16J 109.5
H16H C164 H16J 109.5
H16I C164 H16J 109.5
C173 O17 Mg4 134.6(5)
C171 O17 Mg4 132.0(4)
C171 O17 H171 114.0
Mg4 O17 H171 114.0
C173 O17 H172 112.7
Mg4 O17 H172 112.7
O17 C171 C172 110.2(6)
O17 C171 H17A 109.6
C172 C171 H17A 109.6
O17 C171 H17B 109.6
C172 C171 H17B 109.6
H17A C171 H17B 108.1
C171 C172 H17C 109.5
C171 C172 H17D 109.5
H17C C172 H17D 109.5
C171 C172 H17E 109.5
H17C C172 H17E 109.5
H17D C172 H17E 109.5
O17 C173 C174 112.2(9)
O17 C173 H17F 109.2
C174 C173 H17F 109.2
O17 C173 H17G 109.2
C174 C173 H17G 109.2
H17F C173 H17G 107.9
C173 C174 H17H 109.5
C173 C174 H17I 109.5
H17H C174 H17I 109.5
C173 C174 H17J 109.5
H17H C174 H17J 109.5
H17I C174 H17J 109.5
C183 O18 Mg4 148.6(7)
C181 O18 Mg4 127.5(6)
C181 O18 H181 116.3
Mg4 O18 H181 116.3
C183 O18 H182 105.7
Mg4 O18 H182 105.7
O18 C181 C182 112.6(12)
O18 C181 H18A 109.1
C182 C181 H18A 109.1
O18 C181 H18B 109.1
C182 C181 H18B 109.1
H18A C181 H18B 107.8
C181 C182 H18C 109.5
C181 C182 H18D 109.5
H18C C182 H18D 109.5
C181 C182 H18E 109.5
H18C C182 H18E 109.5
H18D C182 H18E 109.5
O18 C183 C184 125.7(19)
O18 C183 H18F 105.9
C184 C183 H18F 105.9
O18 C183 H18G 105.9
C184 C183 H18G 105.9
H18F C183 H18G 106.2
C183 C184 H18H 109.5
C183 C184 H18I 109.5
H18H C184 H18I 109.5
C183 C184 H18J 109.5
H18H C184 H18J 109.5
H18I C184 H18J 109.5
C191 O19 Mg4 139.9(3)
C193 O19 Mg4 126.8(6)
C191 O19 H191 110.1
Mg4 O19 H191 110.1
C193 O19 H192 116.6
Mg4 O19 H192 116.6
O19 C191 C192 112.8(5)
O19 C191 H19A 109.0
C192 C191 H19A 109.0
O19 C191 H19B 109.0
C192 C191 H19B 109.0
H19A C191 H19B 107.8
C191 C192 H19C 109.5
C191 C192 H19D 109.5
H19C C192 H19D 109.5
C191 C192 H19E 109.5
H19C C192 H19E 109.5
H19D C192 H19E 109.5
C194 C193 O19 116.9(10)
C194 C193 H19F 108.1
O19 C193 H19F 108.1
C194 C193 H19G 108.1
O19 C193 H19G 108.1
H19F C193 H19G 107.3
C193 C194 H19H 109.5
C193 C194 H19I 109.5
H19H C194 H19I 109.5
C193 C194 H19J 109.5
H19H C194 H19J 109.5
H19I C194 H19J 109.5
C201 O20 H20 109.5
O20 C201 C202 103(2)
O20 C201 H20A 111.2
C202 C201 H20A 111.2
O20 C201 H20B 111.2
C202 C201 H20B 111.2
H20A C201 H20B 109.1
C201 C202 H20C 109.5
C201 C202 H20D 109.5
H20C C202 H20D 109.5
C201 C202 H20E 109.5
H20C C202 H20E 109.5
H20D C202 H20E 109.5
C211 O21 H21 109.5
O21 C211 C212 122(3)
O21 C211 H21A 106.9
C212 C211 H21A 106.9
O21 C211 H21B 106.9
C212 C211 H21B 106.9
H21A C211 H21B 106.7
C211 C212 H21C 109.5
C211 C212 H21D 109.5
H21C C212 H21D 109.5
C211 C212 H21E 109.5
H21C C212 H21E 109.5
H21D C212 H21E 109.5

loop_
_geom_bond_atom_site_label_1
_geom_bond_atom_site_label_2
_geom_bond_distance
Ti1 O9 1.773(2)
Ti1 O6 1.932(2)
Ti1 O7 1.933(2)
Ti1 O5 2.031(2)
Ti1 O8 2.041(2)
Ti1 O1 2.117(2)
Ti1 Ti3 3.2098(10)
Ti1 Ti2 3.2194(11)
Ti1 Mg2 3.2275(14)
Ti1 Mg3 3.2453(16)
Ti2 O13 1.774(2)
Ti2 O10 1.932(2)
Ti2 O11 1.935(2)
Ti2 O8 2.032(2)
Ti2 O12 2.045(2)
Ti2 O1 2.112(2)
Ti2 Ti3 3.2181(11)
Ti2 Mg2 3.2266(13)
Ti2 Mg1 3.2334(16)
Ti3 O16 1.770(2)
Ti3 O14 1.932(2)
Ti3 O15 1.936(2)
Ti3 O12 2.022(2)
Ti3 O5 2.039(2)
Ti3 O1 2.136(2)
Ti3 Mg3 3.2329(13)
Ti3 Mg1 3.2608(15)
Mg1 O11 2.054(3)
Mg1 O2 2.057(2)
Mg1 O14 2.059(3)
Mg1 O3 2.072(3)
Mg1 Cl1 2.4304(15)
Mg1 O1 2.525(2)
Mg1 Mg4 3.1239(16)
Mg1 Mg2 3.3323(16)
Mg1 Mg3 3.3378(17)
Mg1 H3 2.3159
Mg2 O4 2.053(2)
Mg2 O7 2.055(3)
Mg2 O10 2.068(3)
Mg2 O3 2.084(3)
Mg2 Cl2A 2.389(8)
Mg2 Cl2B 2.475(9)
Mg2 O1 2.476(2)
Mg2 Mg4 3.1073(19)
Mg2 Mg3 3.3121(16)
Mg3 O2 2.042(2)
Mg3 O6 2.058(3)
Mg3 O15 2.062(2)
Mg3 O4 2.071(2)
Mg3 Cl3 2.4312(15)
Mg3 O1 2.504(2)
Mg3 Mg4 3.1134(17)
Mg4 O2 2.060(2)
Mg4 O4 2.073(3)
Mg4 O3 2.074(3)
Mg4 O19 2.075(3)
Mg4 O17 2.078(3)
Mg4 O18 2.095(3)
O2 H2 0.8400
O3 C31 1.521(7)
O3 H3 0.8400
C31 C32 1.543(12)
C31 H31A 0.9900
C31 H31B 0.9900
C32 H32A 0.9800
C32 H32B 0.9800
C32 H32C 0.9800
O4 C41 1.499(8)
O4 H4 0.8400
C41 C42 1.548(13)
C41 H41A 0.9900
C41 H41B 0.9900
C42 H42A 0.9800
C42 H42B 0.9800
C42 H42C 0.9800
O5 C53 1.306(10)
O5 C51 1.478(6)
C51 C52 1.486(10)
C51 H51A 0.9900
C51 H51B 0.9900
C52 H52A 0.9800
C52 H52B 0.9800
C52 H52C 0.9800
C53 C54 1.500(17)
C53 H53A 0.9900
C53 H53B 0.9900
C54 H54A 0.9800
C54 H54B 0.9800
C54 H54C 0.9800
O6 C63 1.381(17)
O6 C61 1.484(10)
C61 C62 1.438(11)
C61 H61A 0.9900
C61 H61B 0.9900
C62 H62A 0.9800
C62 H62B 0.9800
C62 H62C 0.9800
C63 C64 1.415(14)
C63 H63A 0.9900
C63 H63B 0.9900
C64 H64A 0.9800
C64 H64B 0.9800
C64 H64C 0.9800
O7 C71 1.429(4)
C71 C72 1.499(5)
C71 H71A 0.9900
C71 H71B 0.9900
C72 H72A 0.9800
C72 H72B 0.9800
C72 H72C 0.9800
O8 C81 1.425(4)
C81 C82 1.479(6)
C81 H81A 0.9900
C81 H81B 0.9900
C82 H82A 0.9800
C82 H82B 0.9800
C82 H82C 0.9800
O9 C91 1.427(4)
C91 C92 1.478(6)
C91 H91A 0.9900
C91 H91B 0.9900
C92 H92A 0.9800
C92 H92B 0.9800
C92 H92C 0.9800
O10 C101 1.421(6)
O10 C103 1.475(14)
C101 C102 1.479(9)
C101 H10A 0.9900
C101 H10B 0.9900
C102 H10C 0.9800
C102 H10D 0.9800
C102 H10E 0.9800
C103 C104 1.496(14)
C103 H10F 0.9900
C103 H10G 0.9900
C104 H10H 0.9800
C104 H10I 0.9800
C104 H10J 0.9800
O11 C111 1.431(3)
C111 C112 1.511(5)
C111 H11A 0.9900
C111 H11B 0.9900
C112 H11C 0.9800
C112 H11D 0.9800
C112 H11E 0.9800
O12 C121 1.437(3)
C121 C122 1.508(5)
C121 H12A 0.9900
C121 H12B 0.9900
C122 H12C 0.9800
C122 H12D 0.9800
C122 H12E 0.9800
O13 C131 1.440(5)
C131 C132 1.430(7)
C131 H13A 0.9900
C131 H13B 0.9900
C132 H13C 0.9800
C132 H13D 0.9800
C132 H13E 0.9800
O14 C141 1.446(4)
C141 C142 1.509(4)
C141 H14A 0.9900
C141 H14B 0.9900
C142 H14C 0.9800
C142 H14D 0.9800
C142 H14E 0.9800
O15 C151 1.436(4)
C151 C152 1.511(6)
C151 H15A 0.9900
C151 H15B 0.9900
C152 H15C 0.9800
C152 H15D 0.9800
C152 H2B3 0.9800
O16 C161 1.390(8)
O16 C163 1.54(3)
C161 C162 1.436(10)
C161 H16A 0.9900
C161 H16B 0.9900
C162 H16C 0.9800
C162 H16D 0.9800
C162 H16E 0.9800
C163 C164 1.456(19)
C163 H16F 0.9900
C163 H16G 0.9900
C164 H16H 0.9800
C164 H16I 0.9800
C164 H16J 0.9800
O17 C173 1.406(12)
O17 C171 1.446(7)
O17 H171 0.8400
O17 H172 0.8400
C171 C172 1.542(9)
C171 H17A 0.9900
C171 H17B 0.9900
C172 H17C 0.9800
C172 H17D 0.9800
C172 H17E 0.9800
C173 C174 1.545(13)
C173 H17F 0.9900
C173 H17G 0.9900
C174 H17H 0.9800
C174 H17I 0.9800
C174 H17J 0.9800
O18 C183 1.276(14)
O18 C181 1.434(12)
O18 H181 0.8400
O18 H182 0.8400
C181 C182 1.494(13)
C181 H18A 0.9900
C181 H18B 0.9900
C182 H18C 0.9800
C182 H18D 0.9800
C182 H18E 0.9800
C183 C184 1.46(2)
C183 H18F 0.9900
C183 H18G 0.9900
C184 H18H 0.9800
C184 H18I 0.9800
C184 H18J 0.9800
O19 C191 1.418(6)
O19 C193 1.442(12)
O19 H191 0.8400
O19 H192 0.8400
C191 C192 1.494(7)
C191 H19A 0.9900
C191 H19B 0.9900
C192 H19C 0.9800
C192 H19D 0.9800
C192 H19E 0.9800
C193 C194 1.405(14)
C193 H19F 0.9900
C193 H19G 0.9900
C194 H19H 0.9800
C194 H19I 0.9800
C194 H19J 0.9800
O20 C201 1.380(17)
O20 H20 0.8400
C201 C202 1.512(19)
C201 H20A 0.9900
C201 H20B 0.9900
C202 H20C 0.9800
C202 H20D 0.9800
C202 H20E 0.9800
O21 C211 1.436(19)
O21 H21 0.8400
C211 C212 1.493(19)
C211 H21A 0.9900
C211 H21B 0.9900
C212 H21C 0.9800
C212 H21D 0.9800
C212 H21E 0.9800

loop_
_geom_hbond_atom_site_label_D
_geom_hbond_atom_site_label_H
_geom_hbond_atom_site_label_A
_geom_hbond_distance_DH
_geom_hbond_distance_HA
_geom_hbond_distance_DA
_geom_hbond_angle_DHA
C41 H41A O7 0.99 2.51 3.179(10) 124.5
C41 H41B Cl3 0.99 2.77 3.498(10) 131.1
C42 H42B Cl2B 0.98 2.69 3.46(3) 135.8
C42 H42B O19 0.98 2.54 3.059(13) 112.7
C42 H42C O17 0.98 2.57 3.339(14) 135.6
O17 H172 Cl3 0.84 2.31 3.062(3) 148.7
O18 H182 Cl1 0.84 2.38 3.085(3) 141.7
O19 H191 Cl2A 0.84 2.31 3.139(10) 167.7
